data_4116568
loop_
_publ_author_name
'Heiko Weiner'
'Richard G. Finke'

_publ_section_title
;
 An All-Inorganic, Polyoxometalate-Based Catechol Dioxygenase That
 Exhibits > 100000 Catalytic Turnovers
;
_journal_name_full 'Journal of the American Chemical Society'
_journal_page_first 9831
_journal_page_last 9842
_journal_paper_doi 10.1021/ja991503b
_journal_volume 121
_journal_year 1999
_chemical_formula_sum 'C14 H20 O3'
_chemical_formula_weight 236.30
_chemical_name_systematic
; 
 ? 
;
_space_group_IT_number 14
_symmetry_cell_setting monoclinic
_symmetry_space_group_name_Hall '-P 2ybc'
_symmetry_space_group_name_H-M 'P 1 21/c 1'
_atom_sites_solution_hydrogens geom
_atom_sites_solution_primary direct
_atom_sites_solution_secondary difmap
_audit_creation_method SHELXTL
_cell_angle_alpha 90.00
_cell_angle_beta 103.372(2)
_cell_angle_gamma 90.00
_cell_formula_units_Z 4
_cell_length_a 10.49090(10)
_cell_length_b 10.0974(2)
_cell_length_c 13.48910(10)
_cell_measurement_temperature 164(2)
_cell_volume 1390.17(3)
_computing_cell_refinement 'Bruker SMART'
_computing_data_collection 'Bruker SMART'
_computing_data_reduction 'Bruker SAINT'
_computing_molecular_graphics 'Bruker SHELXTL'
_computing_publication_material 'Bruker SHELXTL'
_computing_structure_refinement 'Bruker SHELXTL'
_computing_structure_solution 'Bruker SHELXTL'
_diffrn_ambient_temperature 164(2)
_diffrn_measurement_device 'Bruker SMART 1K'
_diffrn_measurement_method '\w scans'
_diffrn_radiation_monochromator graphite
_diffrn_radiation_source 'sealed tube'
_diffrn_radiation_type MoK\a
_diffrn_radiation_wavelength 0.71073
_diffrn_reflns_av_R_equivalents 0.0691
_diffrn_reflns_av_sigmaI/netI 0.0970
_diffrn_reflns_limit_h_max 13
_diffrn_reflns_limit_h_min -11
_diffrn_reflns_limit_k_max 13
_diffrn_reflns_limit_k_min -13
_diffrn_reflns_limit_l_max 17
_diffrn_reflns_limit_l_min -17
_diffrn_reflns_number 8807
_diffrn_reflns_theta_max 28.22
_diffrn_reflns_theta_min 2.00
_exptl_absorpt_coefficient_mu 0.078
_exptl_absorpt_correction_type none
_exptl_crystal_colour clear
_exptl_crystal_density_diffrn 1.129
_exptl_crystal_description 'beautiful rods'
_exptl_crystal_F_000 512
_exptl_crystal_size_max 0.30
_exptl_crystal_size_mid 0.20
_exptl_crystal_size_min 0.10
_refine_diff_density_max 0.243
_refine_diff_density_min -0.173
_refine_diff_density_rms 0.048
_refine_ls_extinction_coef 0.0107(23)
_refine_ls_extinction_expression Fc^*^=kFc[1+0.001xFc^2^\l^3^/sin(2\q)]^-1/4^
_refine_ls_extinction_method SHELXTL
_refine_ls_goodness_of_fit_all 0.917
_refine_ls_goodness_of_fit_obs 1.057
_refine_ls_matrix_type full
_refine_ls_number_parameters 155
_refine_ls_number_reflns 3294
_refine_ls_number_restraints 0
_refine_ls_restrained_S_all 0.917
_refine_ls_restrained_S_obs 1.057
_refine_ls_R_factor_all 0.1194
_refine_ls_R_factor_obs 0.0532
_refine_ls_shift/esd_max 0.002
_refine_ls_shift/esd_mean 0.000
_refine_ls_structure_factor_coef Fsqd
_refine_ls_weighting_details 'w=1/[\s^2^(Fo^2^)+(0.0604P)^2^+0.0000P] where P=(Fo^2^+2Fc^2^)/3'
_refine_ls_weighting_scheme calc
_refine_ls_wR_factor_all 0.1383
_refine_ls_wR_factor_obs 0.1136
_reflns_number_observed 1731
_reflns_number_total 3294
_reflns_observed_criterion >2sigma(I)
_cod_data_source_file ja991503b_4.cif
_cod_data_source_block cmpd6
_cod_depositor_comments
;
The following automatic conversions were performed:

'_refine_ls_weighting_scheme' value 'calc
w=1/[\s^2^(Fo^2^)+(0.0604P)^2^+0.0000P] where P=(Fo^2^+2Fc^2^)/3' was
changed to 'calc'. New tag '_refine_ls_weighting_details' was
created. The value of the new tag was set to
'w=1/[\s^2^(Fo^2^)+(0.0604P)^2^+0.0000P] where P=(Fo^2^+2Fc^2^)/3'.

Automatic conversion script
Id: cif_fix_values 3143 2015-03-26 13:38:13Z robertas 
;
_cod_database_code 4116568

loop_
_symmetry_equiv_pos_as_xyz
'x, y, z'
'-x, y+1/2, -z+1/2'
'-x, -y, -z'
'x, -y-1/2, z-1/2'

loop_
_atom_site_aniso_label
_atom_site_aniso_U_11
_atom_site_aniso_U_22
_atom_site_aniso_U_33
_atom_site_aniso_U_23
_atom_site_aniso_U_13
_atom_site_aniso_U_12
O1 0.0517(9) 0.0429(8) 0.0260(7) 0.0008(6) 0.0043(6) -0.0043(7)
O2 0.0488(9) 0.0435(8) 0.0478(9) -0.0026(7) 0.0224(7) 0.0009(7)
O3 0.0632(10) 0.0418(9) 0.0437(9) -0.0047(7) -0.0155(8) -0.0008(8)
C1 0.0409(12) 0.0226(9) 0.0340(11) 0.0006(8) 0.0092(9) -0.0006(9)
C2 0.0320(10) 0.0254(9) 0.0249(10) 0.0005(8) 0.0033(8) 0.0005(8)
C3 0.0364(11) 0.0261(9) 0.0256(10) -0.0046(8) 0.0066(8) -0.0024(8)
C4 0.0296(10) 0.0258(9) 0.0325(11) -0.0040(8) 0.0102(8) -0.0007(8)
C5 0.0400(12) 0.0264(10) 0.0341(11) -0.0070(8) 0.0068(9) -0.0028(9)
C6 0.0496(13) 0.0282(10) 0.0340(11) -0.0109(9) 0.0030(10) 0.0010(10)
C7 0.0387(12) 0.0281(9) 0.0307(11) -0.0015(8) 0.0027(9) -0.0072(9)
C8 0.075(2) 0.0352(11) 0.0376(12) -0.0108(9) 0.0170(11) -0.0126(11)
C9 0.0480(14) 0.0424(12) 0.0534(14) 0.0018(11) -0.0083(11) -0.0100(11)
C10 0.0471(13) 0.0277(10) 0.0410(12) 0.0009(9) 0.0088(10) -0.0051(9)
C11 0.0396(12) 0.0268(9) 0.0347(11) -0.0034(8) 0.0131(9) -0.0012(9)
C12 0.0572(14) 0.0372(11) 0.0581(14) -0.0019(10) 0.0321(12) -0.0059(11)
C13 0.0536(14) 0.0412(12) 0.0437(13) 0.0092(10) 0.0095(11) 0.0031(11)
C14 0.0626(14) 0.0273(10) 0.0506(13) -0.0034(10) 0.0204(11) -0.0043(10)

loop_
_atom_site_label
_atom_site_type_symbol
_atom_site_fract_x
_atom_site_fract_y
_atom_site_fract_z
_atom_site_U_iso_or_equiv
_atom_site_thermal_displace_type
_atom_site_occupancy
_atom_site_calc_flag
_atom_site_refinement_flags
O1 O 0.20958(14) 0.24829(13) 0.07116(9) 0.0410(4) Uani 1 d .
O2 O 0.42493(14) 0.25522(13) 0.12737(10) 0.0449(4) Uani 1 d .
O3 O 0.00945(15) 0.17662(13) 0.00432(11) 0.0541(5) Uani 1 d .
C1 C 0.3217(2) 0.2596(2) 0.15038(15) 0.0324(5) Uani 1 d .
C2 C 0.2977(2) 0.2925(2) 0.25205(13) 0.0280(4) Uani 1 d .
C3 C 0.2305(2) 0.2065(2) 0.29555(14) 0.0295(4) Uani 1 d .
H3A H 0.2167(2) 0.2301(2) 0.36045(14) 0.035 Uiso 1 calc R
C4 C 0.1755(2) 0.0783(2) 0.25266(14) 0.0288(4) Uani 1 d .
C5 C 0.1225(2) 0.0622(2) 0.15244(14) 0.0338(5) Uani 1 d .
H5A H 0.0932(2) -0.0244(2) 0.13087(14) 0.041 Uiso 1 calc R
C6 C 0.1055(2) 0.1644(2) 0.07317(15) 0.0383(5) Uani 1 d .
C7 C 0.3620(2) 0.4210(2) 0.30104(14) 0.0334(5) Uani 1 d .
C8 C 0.2943(2) 0.4707(2) 0.3832(2) 0.0486(6) Uani 1 d .
H8A H 0.3366(2) 0.5524(2) 0.4132(2) 0.073 Uiso 1 calc R
H8B H 0.3011(2) 0.4032(2) 0.4363(2) 0.073 Uiso 1 calc R
H8C H 0.2017(2) 0.4882(2) 0.3524(2) 0.073 Uiso 1 calc R
C9 C 0.5073(2) 0.3929(2) 0.3502(2) 0.0512(6) Uani 1 d .
H9A H 0.5512(2) 0.3610(2) 0.2980(2) 0.077 Uiso 1 calc R
H9B H 0.5134(2) 0.3253(2) 0.4032(2) 0.077 Uiso 1 calc R
H9C H 0.5497(2) 0.4745(2) 0.3806(2) 0.077 Uiso 1 calc R
C10 C 0.3513(2) 0.5304(2) 0.21899(15) 0.0389(5) Uani 1 d .
H10A H 0.3942(2) 0.5004(2) 0.16571(15) 0.058 Uiso 1 calc R
H10B H 0.3942(2) 0.6112(2) 0.25054(15) 0.058 Uiso 1 calc R
H10C H 0.2587(2) 0.5489(2) 0.18883(15) 0.058 Uiso 1 calc R
C11 C 0.1722(2) -0.0330(2) 0.33003(14) 0.0330(5) Uani 1 d .
C12 C 0.0647(2) -0.0001(2) 0.3867(2) 0.0478(6) Uani 1 d .
H12A H -0.0202(2) 0.0057(2) 0.3377(2) 0.072 Uiso 1 calc R
H12B H 0.0845(2) 0.0848(2) 0.4221(2) 0.072 Uiso 1 calc R
H12C H 0.0611(2) -0.0699(2) 0.4365(2) 0.072 Uiso 1 calc R
C13 C 0.3057(2) -0.0424(2) 0.4067(2) 0.0465(6) Uani 1 d .
H13A H 0.3739(2) -0.0634(2) 0.3703(2) 0.070 Uiso 1 calc R
H13B H 0.3024(2) -0.1123(2) 0.4564(2) 0.070 Uiso 1 calc R
H13C H 0.3258(2) 0.0424(2) 0.4421(2) 0.070 Uiso 1 calc R
C14 C 0.1403(2) -0.1685(2) 0.2776(2) 0.0456(6) Uani 1 d .
H14A H 0.2078(2) -0.1913(2) 0.2411(2) 0.068 Uiso 1 calc R
H14B H 0.0548(2) -0.1642(2) 0.2294(2) 0.068 Uiso 1 calc R
H14C H 0.1379(2) -0.2363(2) 0.3292(2) 0.068 Uiso 1 calc R

loop_
_atom_type_symbol
_atom_type_description
_atom_type_scat_dispersion_real
_atom_type_scat_dispersion_imag
_atom_type_scat_source
C C 0.0033 0.0016 'International Tables Vol C Tables 4.2.6.8 and 6.1.1.4'
H H 0.0000 0.0000 'International Tables Vol C Tables 4.2.6.8 and 6.1.1.4'
O O 0.0106 0.0060 'International Tables Vol C Tables 4.2.6.8 and 6.1.1.4'

loop_
_geom_angle_atom_site_label_1
_geom_angle_atom_site_label_2
_geom_angle_atom_site_label_3
_geom_angle
C6 O1 C1 124.14(15)
O2 C1 O1 116.8(2)
O2 C1 C2 127.2(2)
O1 C1 C2 115.5(2)
C3 C2 C1 118.6(2)
C3 C2 C7 125.6(2)
C1 C2 C7 115.67(15)
C2 C3 C4 126.5(2)
C5 C4 C3 122.1(2)
C5 C4 C11 121.5(2)
C3 C4 C11 116.22(15)
C4 C5 C6 126.8(2)
O3 C6 O1 116.3(2)
O3 C6 C5 124.9(2)
O1 C6 C5 118.7(2)
C8 C7 C2 110.87(15)
C8 C7 C9 109.1(2)
C2 C7 C9 108.7(2)
C8 C7 C10 108.3(2)
C2 C7 C10 110.03(15)
C9 C7 C10 109.8(2)
C12 C11 C13 109.7(2)
C12 C11 C14 108.3(2)
C13 C11 C14 108.7(2)
C12 C11 C4 108.27(15)
C13 C11 C4 109.9(2)
C14 C11 C4 112.0(2)

loop_
_geom_bond_atom_site_label_1
_geom_bond_atom_site_label_2
_geom_bond_distance
O1 C6 1.388(2)
O1 C1 1.399(2)
O2 C1 1.195(2)
O3 C6 1.208(2)
C1 C2 1.488(3)
C2 C3 1.336(2)
C2 C7 1.539(2)
C3 C4 1.479(2)
C4 C5 1.347(2)
C4 C11 1.540(2)
C5 C6 1.466(3)
C7 C8 1.532(3)
C7 C9 1.542(3)
C7 C10 1.550(2)
C11 C12 1.538(3)
C11 C13 1.540(3)
C11 C14 1.541(2)

loop_
_cod_related_entry_id
_cod_related_entry_database
_cod_related_entry_code
1 ChemSpider 294836
